data_4112130
loop_
_publ_author_name
'William J. Evans'
'David S. Lee'
'Joseph W. Ziller'

_publ_section_title
;
 Reduction of Dinitrogen to Planar Bimetallic M2(\m-\h2:\h2-N2) Complexes
 of Y, Ho, Tm, and Lu Using the K/Ln[N(SiMe3)2]3 Reduction System
;
_journal_name_full 'Journal of the American Chemical Society'
_journal_page_first 454
_journal_page_last 455
_journal_paper_doi 10.1021/ja036923m
_journal_volume 126
_journal_year 2004
_chemical_formula_sum 'C32 H88 Ho2 N6 O2 Si8'
_chemical_formula_weight 1143.66
_chemical_name_systematic
; 
 ? 
;
_space_group_IT_number 14
_symmetry_cell_setting monoclinic
_symmetry_space_group_name_Hall '-P 2yn'
_symmetry_space_group_name_H-M 'P 1 21/n 1'
_atom_sites_solution_hydrogens geom
_atom_sites_solution_primary direct
_atom_sites_solution_secondary difmap
_audit_creation_method SHELXTL
_cell_angle_alpha 90.00
_cell_angle_beta 112.5870(10)
_cell_angle_gamma 90.00
_cell_formula_units_Z 2
_cell_length_a 10.8135(4)
_cell_length_b 23.4721(9)
_cell_length_c 11.5460(4)
_cell_measurement_temperature 172(2)
_cell_volume 2705.77(17)
_computing_cell_refinement 'Bruker SMART/SAINT'
_computing_data_collection 'Bruker SMART'
_computing_data_reduction 'Bruker SAINT'
_computing_molecular_graphics 'Bruker SHELXTL'
_computing_publication_material 'Bruker SHELXTL'
_computing_structure_refinement 'Bruker SHELXTL'
_computing_structure_solution 'Bruker SHELXTL'
_diffrn_ambient_temperature 172(2)
_diffrn_measured_fraction_theta_full 0.970
_diffrn_measured_fraction_theta_max 0.970
_diffrn_measurement_device_type 'CCD area detector'
_diffrn_measurement_method 'omega scans'
_diffrn_radiation_monochromator graphite
_diffrn_radiation_source 'sealed tube'
_diffrn_radiation_type MoK\a
_diffrn_radiation_wavelength 0.71073
_diffrn_reflns_av_R_equivalents 0.0329
_diffrn_reflns_av_sigmaI/netI 0.0261
_diffrn_reflns_limit_h_max 13
_diffrn_reflns_limit_h_min -14
_diffrn_reflns_limit_k_max 30
_diffrn_reflns_limit_k_min -30
_diffrn_reflns_limit_l_max 15
_diffrn_reflns_limit_l_min -15
_diffrn_reflns_number 28475
_diffrn_reflns_theta_full 28.29
_diffrn_reflns_theta_max 28.29
_diffrn_reflns_theta_min 2.10
_diffrn_standards_decay_% '< 1.0'
_diffrn_standards_interval_count 'initial 50 frames recollected'
_diffrn_standards_number '50 frames'
_exptl_absorpt_coefficient_mu 3.111
_exptl_absorpt_correction_T_max 0.6359
_exptl_absorpt_correction_T_min 0.5894
_exptl_absorpt_correction_type multi-scan
_exptl_absorpt_process_details 'Bruker SADABS'
_exptl_crystal_colour 'pale yellow'
_exptl_crystal_density_diffrn 1.404
_exptl_crystal_density_meas ?
_exptl_crystal_description cube
_exptl_crystal_F_000 1168
_exptl_crystal_size_max 0.19
_exptl_crystal_size_mid 0.19
_exptl_crystal_size_min 0.16
_refine_diff_density_max 0.628
_refine_diff_density_min -0.645
_refine_diff_density_rms 0.086
_refine_ls_extinction_method none
_refine_ls_goodness_of_fit_ref 1.048
_refine_ls_hydrogen_treatment constr
_refine_ls_matrix_type full
_refine_ls_number_parameters 226
_refine_ls_number_reflns 6527
_refine_ls_number_restraints 0
_refine_ls_restrained_S_all 1.048
_refine_ls_R_factor_all 0.0296
_refine_ls_R_factor_gt 0.0223
_refine_ls_shift/su_max 0.001
_refine_ls_shift/su_mean 0.000
_refine_ls_structure_factor_coef Fsqd
_refine_ls_weighting_details 'calc w=1/[\s^2^(Fo^2^)+(0.0164P)^2^+3.0650P] where P=(Fo^2^+2Fc^2^)/3'
_refine_ls_weighting_scheme calc
_refine_ls_wR_factor_gt 0.0473
_refine_ls_wR_factor_ref 0.0501
_reflns_number_gt 5671
_reflns_number_total 6527
_reflns_threshold_expression >2sigma(I)
_cod_data_source_file ja036923msi20030626_074320_3.cif
_cod_data_source_block dl11(213483)
_cod_depositor_comments
;
The following automatic conversions were performed:

'_exptl_crystal_density_meas' value 'none' was changed to '?' - the
value is perceived as not measured.

Automatic conversion script
Id: cif_fix_values 3008 2015-01-20 13:52:24Z robertas 
;
_cod_database_code 4112130

loop_
_symmetry_equiv_pos_as_xyz
'x, y, z'
'-x+1/2, y+1/2, -z+1/2'
'-x, -y, -z'
'x-1/2, -y-1/2, z-1/2'

loop_
_atom_site_label
_atom_site_type_symbol
_atom_site_fract_x
_atom_site_fract_y
_atom_site_fract_z
_atom_site_U_iso_or_equiv
_atom_site_adp_type
_atom_site_occupancy
_atom_site_symmetry_multiplicity
_atom_site_calc_flag
_atom_site_refinement_flags
Ho1 Ho 0.447185(10) 0.088927(5) 0.527043(10) 0.01767(4) Uani 1 1 d .
Si1 Si 0.50720(7) 0.17409(3) 0.31762(7) 0.02211(14) Uani 1 1 d .
Si2 Si 0.23970(7) 0.11428(3) 0.22325(7) 0.02767(16) Uani 1 1 d .
Si3 Si 0.25807(7) 0.16974(3) 0.63412(7) 0.02533(15) Uani 1 1 d .
Si4 Si 0.25287(7) 0.04606(3) 0.69540(7) 0.02233(14) Uani 1 1 d .
O1 O 0.63747(17) 0.10824(8) 0.71442(17) 0.0280(4) Uani 1 1 d .
N1 N 0.3915(2) 0.13001(9) 0.33896(18) 0.0202(4) Uani 1 1 d .
N2 N 0.3035(2) 0.10065(8) 0.62374(19) 0.0200(4) Uani 1 1 d .
N3 N 0.4383(2) -0.00582(9) 0.4749(2) 0.0228(4) Uani 1 1 d .
C1 C 0.5572(3) 0.15216(13) 0.1855(3) 0.0374(7) Uani 1 1 d .
H1A H 0.5865 0.1123 0.1968 0.056 Uiso 1 1 calc R
H1B H 0.6309 0.1764 0.1851 0.056 Uiso 1 1 calc R
H1C H 0.4805 0.1563 0.1057 0.056 Uiso 1 1 calc R
C2 C 0.4527(3) 0.25052(11) 0.2910(3) 0.0319(6) Uani 1 1 d .
H2A H 0.4258 0.2633 0.3586 0.048 Uiso 1 1 calc R
H2B H 0.3767 0.2541 0.2104 0.048 Uiso 1 1 calc R
H2C H 0.5271 0.2741 0.2899 0.048 Uiso 1 1 calc R
C3 C 0.6631(3) 0.17185(12) 0.4646(3) 0.0309(6) Uani 1 1 d .
H3A H 0.6950 0.1325 0.4817 0.046 Uiso 1 1 calc R
H3B H 0.6431 0.1864 0.5351 0.046 Uiso 1 1 calc R
H3C H 0.7324 0.1955 0.4536 0.046 Uiso 1 1 calc R
C4 C 0.1451(4) 0.17901(18) 0.1447(5) 0.115(3) Uani 1 1 d .
H4A H 0.1987 0.2011 0.1088 0.173 Uiso 1 1 calc R
H4B H 0.1261 0.2024 0.2062 0.173 Uiso 1 1 calc R
H4C H 0.0607 0.1676 0.0777 0.173 Uiso 1 1 calc R
C5 C 0.2561(4) 0.0673(2) 0.1001(4) 0.0844(17) Uani 1 1 d .
H5A H 0.3127 0.0860 0.0624 0.127 Uiso 1 1 calc R
H5B H 0.1673 0.0601 0.0352 0.127 Uiso 1 1 calc R
H5C H 0.2971 0.0311 0.1379 0.127 Uiso 1 1 calc R
C6 C 0.1311(3) 0.07515(14) 0.2882(3) 0.0391(7) Uani 1 1 d .
H6A H 0.1770 0.0405 0.3304 0.059 Uiso 1 1 calc R
H6B H 0.0467 0.0649 0.2198 0.059 Uiso 1 1 calc R
H6C H 0.1124 0.0995 0.3485 0.059 Uiso 1 1 calc R
C7 C 0.0773(3) 0.18596(15) 0.5393(3) 0.0459(8) Uani 1 1 d .
H7A H 0.0205 0.1623 0.5687 0.069 Uiso 1 1 calc R
H7B H 0.0572 0.1778 0.4506 0.069 Uiso 1 1 calc R
H7C H 0.0597 0.2263 0.5490 0.069 Uiso 1 1 calc R
C8 C 0.3555(4) 0.21753(13) 0.5698(4) 0.0496(9) Uani 1 1 d .
H8A H 0.4516 0.2110 0.6156 0.074 Uiso 1 1 calc R
H8B H 0.3343 0.2574 0.5796 0.074 Uiso 1 1 calc R
H8C H 0.3315 0.2092 0.4807 0.074 Uiso 1 1 calc R
C9 C 0.2987(3) 0.19550(13) 0.7992(3) 0.0340(6) Uani 1 1 d .
H9A H 0.2504 0.1723 0.8387 0.051 Uiso 1 1 calc R
H9B H 0.2716 0.2354 0.7974 0.051 Uiso 1 1 calc R
H9C H 0.3953 0.1922 0.8475 0.051 Uiso 1 1 calc R
C10 C 0.3923(3) 0.02550(16) 0.8452(3) 0.0485(9) Uani 1 1 d .
H10A H 0.4202 0.0588 0.9004 0.073 Uiso 1 1 calc R
H10B H 0.4682 0.0114 0.8271 0.073 Uiso 1 1 calc R
H10C H 0.3614 -0.0045 0.8867 0.073 Uiso 1 1 calc R
C11 C 0.1034(3) 0.06351(14) 0.7338(3) 0.0394(7) Uani 1 1 d .
H11A H 0.0280 0.0742 0.6568 0.059 Uiso 1 1 calc R
H11B H 0.1253 0.0953 0.7932 0.059 Uiso 1 1 calc R
H11C H 0.0789 0.0301 0.7713 0.059 Uiso 1 1 calc R
C12 C 0.2043(3) -0.01913(13) 0.5949(3) 0.0419(8) Uani 1 1 d .
H12A H 0.1310 -0.0098 0.5153 0.063 Uiso 1 1 calc R
H12B H 0.1748 -0.0488 0.6383 0.063 Uiso 1 1 calc R
H12C H 0.2815 -0.0329 0.5784 0.063 Uiso 1 1 calc R
C13 C 0.6388(3) 0.13852(13) 0.8246(3) 0.0369(7) Uani 1 1 d .
H13A H 0.5510 0.1354 0.8324 0.044 Uiso 1 1 calc R
H13B H 0.6600 0.1793 0.8204 0.044 Uiso 1 1 calc R
C14 C 0.7472(3) 0.10957(16) 0.9333(3) 0.0444(8) Uani 1 1 d .
H14A H 0.7888 0.1365 1.0037 0.053 Uiso 1 1 calc R
H14B H 0.7107 0.0767 0.9637 0.053 Uiso 1 1 calc R
C15 C 0.8471(3) 0.09028(17) 0.8795(3) 0.0523(9) Uani 1 1 d .
H15A H 0.9244 0.1167 0.9047 0.063 Uiso 1 1 calc R
H15B H 0.8803 0.0516 0.9098 0.063 Uiso 1 1 calc R
C16 C 0.7757(3) 0.09034(17) 0.7423(3) 0.0467(8) Uani 1 1 d .
H16A H 0.8195 0.1170 0.7034 0.056 Uiso 1 1 calc R
H16B H 0.7770 0.0517 0.7083 0.056 Uiso 1 1 calc R

loop_
_atom_site_aniso_label
_atom_site_aniso_U_11
_atom_site_aniso_U_22
_atom_site_aniso_U_33
_atom_site_aniso_U_23
_atom_site_aniso_U_13
_atom_site_aniso_U_12
Ho1 0.01852(6) 0.01865(6) 0.01745(6) 0.00180(4) 0.00867(4) 0.00387(4)
Si1 0.0250(3) 0.0197(3) 0.0234(4) 0.0028(3) 0.0113(3) -0.0003(3)
Si2 0.0268(4) 0.0270(4) 0.0235(4) 0.0058(3) 0.0033(3) -0.0028(3)
Si3 0.0307(4) 0.0223(3) 0.0263(4) -0.0017(3) 0.0145(3) 0.0065(3)
Si4 0.0222(3) 0.0252(4) 0.0221(3) 0.0007(3) 0.0113(3) -0.0001(3)
O1 0.0215(9) 0.0348(10) 0.0277(10) -0.0036(8) 0.0093(8) 0.0030(8)
N1 0.0228(10) 0.0186(10) 0.0187(10) 0.0020(8) 0.0074(8) -0.0006(8)
N2 0.0216(10) 0.0207(10) 0.0195(10) -0.0014(8) 0.0098(8) 0.0025(8)
N3 0.0217(10) 0.0232(11) 0.0243(11) 0.0021(9) 0.0097(9) 0.0011(9)
C1 0.0464(17) 0.0380(16) 0.0370(17) -0.0022(13) 0.0262(14) -0.0060(14)
C2 0.0352(15) 0.0213(13) 0.0403(16) 0.0070(12) 0.0158(13) -0.0019(11)
C3 0.0261(13) 0.0308(14) 0.0330(15) -0.0002(12) 0.0084(11) -0.0010(11)
C4 0.053(3) 0.053(3) 0.158(5) 0.057(3) -0.050(3) -0.012(2)
C5 0.064(3) 0.150(5) 0.048(2) -0.060(3) 0.032(2) -0.056(3)
C6 0.0331(15) 0.0455(18) 0.0385(17) -0.0095(14) 0.0136(13) -0.0116(13)
C7 0.0446(18) 0.0479(19) 0.0377(18) -0.0028(15) 0.0075(14) 0.0267(16)
C8 0.081(3) 0.0231(15) 0.066(2) 0.0002(15) 0.051(2) -0.0005(16)
C9 0.0333(15) 0.0349(15) 0.0363(16) -0.0121(13) 0.0163(13) 0.0042(12)
C10 0.0404(18) 0.057(2) 0.0399(18) 0.0229(16) 0.0066(15) 0.0013(16)
C11 0.0348(16) 0.0447(18) 0.0500(19) -0.0071(15) 0.0288(15) -0.0083(14)
C12 0.061(2) 0.0274(15) 0.054(2) -0.0080(14) 0.0396(18) -0.0119(14)
C13 0.0329(15) 0.0362(16) 0.0393(17) -0.0136(13) 0.0112(13) 0.0022(13)
C14 0.0373(17) 0.058(2) 0.0311(16) -0.0091(15) 0.0058(13) -0.0007(15)
C15 0.0373(17) 0.070(2) 0.043(2) 0.0053(18) 0.0081(15) 0.0111(17)
C16 0.0243(14) 0.070(2) 0.0403(18) -0.0025(17) 0.0069(13) 0.0182(15)

loop_
_atom_type_symbol
_atom_type_description
_atom_type_scat_dispersion_real
_atom_type_scat_dispersion_imag
_atom_type_scat_source
C C 0.0033 0.0016 'International Tables Vol C Tables 4.2.6.8 and 6.1.1.4'
H H 0.0000 0.0000 'International Tables Vol C Tables 4.2.6.8 and 6.1.1.4'
N N 0.0061 0.0033 'International Tables Vol C Tables 4.2.6.8 and 6.1.1.4'
O O 0.0106 0.0060 'International Tables Vol C Tables 4.2.6.8 and 6.1.1.4'
Si Si 0.0817 0.0704 'International Tables Vol C Tables 4.2.6.8 and 6.1.1.4'
Ho Ho -0.2175 4.6783 'International Tables Vol C Tables 4.2.6.8 and 6.1.1.4'

loop_
_geom_angle_atom_site_label_1
_geom_angle_atom_site_label_2
_geom_angle_atom_site_label_3
_geom_angle
_geom_angle_site_symmetry_1
_geom_angle_site_symmetry_3
N1 Ho1 N2 116.69(7) . .
N1 Ho1 N3 101.20(7) . .
N2 Ho1 N3 106.32(7) . .
N1 Ho1 N3 107.42(7) . 3_656
N2 Ho1 N3 125.54(7) . 3_656
N3 Ho1 N3 31.81(9) . 3_656
N1 Ho1 O1 127.93(7) . .
N2 Ho1 O1 92.65(7) . .
N3 Ho1 O1 110.87(7) . .
N3 Ho1 O1 83.72(7) 3_656 .
N1 Si1 C1 113.95(12) . .
N1 Si1 C2 113.60(12) . .
C1 Si1 C2 107.44(14) . .
N1 Si1 C3 107.75(12) . .
C1 Si1 C3 106.72(14) . .
C2 Si1 C3 106.95(13) . .
N1 Si1 Ho1 35.88(7) . .
C1 Si1 Ho1 127.79(10) . .
C2 Si1 Ho1 123.17(10) . .
C3 Si1 Ho1 71.94(9) . .
N1 Si2 C6 110.89(12) . .
N1 Si2 C5 112.30(16) . .
C6 Si2 C5 105.99(17) . .
N1 Si2 C4 112.76(15) . .
C6 Si2 C4 106.6(2) . .
C5 Si2 C4 107.9(3) . .
N2 Si3 C8 108.60(12) . .
N2 Si3 C7 114.45(13) . .
C8 Si3 C7 105.38(17) . .
N2 Si3 C9 114.40(12) . .
C8 Si3 C9 105.08(15) . .
C7 Si3 C9 108.14(13) . .
N2 Si3 Ho1 37.50(7) . .
C8 Si3 Ho1 71.20(10) . .
C7 Si3 Ho1 123.07(10) . .
C9 Si3 Ho1 128.03(9) . .
N2 Si4 C10 110.13(13) . .
N2 Si4 C12 112.06(12) . .
C10 Si4 C12 107.32(17) . .
N2 Si4 C11 114.30(13) . .
C10 Si4 C11 107.41(16) . .
C12 Si4 C11 105.23(14) . .
C13 O1 C16 106.4(2) . .
C13 O1 Ho1 127.01(15) . .
C16 O1 Ho1 126.59(17) . .
Si2 N1 Si1 123.54(12) . .
Si2 N1 Ho1 118.97(10) . .
Si1 N1 Ho1 117.46(10) . .
Si3 N2 Si4 121.20(12) . .
Si3 N2 Ho1 114.93(10) . .
Si4 N2 Ho1 123.62(10) . .
N3 N3 Ho1 74.92(19) 3_656 .
N3 N3 Ho1 73.27(18) 3_656 3_656
Ho1 N3 Ho1 148.19(9) . 3_656
O1 C13 C14 104.6(2) . .
C15 C14 C13 104.0(3) . .
C16 C15 C14 106.3(3) . .
O1 C16 C15 107.8(3) . .

loop_
_geom_bond_atom_site_label_1
_geom_bond_atom_site_label_2
_geom_bond_distance
_geom_bond_site_symmetry_2
Ho1 N1 2.237(2) .
Ho1 N2 2.252(2) .
Ho1 N3 2.296(2) .
Ho1 N3 2.315(2) 3_656
Ho1 O1 2.3875(18) .
Si1 N1 1.712(2) .
Si1 C1 1.876(3) .
Si1 C2 1.877(3) .
Si1 C3 1.878(3) .
Si2 N1 1.712(2) .
Si2 C6 1.860(3) .
Si2 C5 1.861(4) .
Si2 C4 1.861(4) .
Si3 N2 1.712(2) .
Si3 C8 1.876(3) .
Si3 C7 1.876(3) .
Si3 C9 1.884(3) .
Si4 N2 1.724(2) .
Si4 C10 1.869(3) .
Si4 C12 1.870(3) .
Si4 C11 1.878(3) .
O1 C13 1.452(3) .
O1 C16 1.465(3) .
N3 N3 1.264(4) 3_656
N3 Ho1 2.315(2) 3_656
C13 C14 1.510(4) .
C14 C15 1.508(5) .
C15 C16 1.472(5) .
